data_4020556
loop_
_publ_author_name
'B. Jesse E. Reich'
'Erin E. Greenwald'
'Aaron K. Justice'
'Brittany T. Beckstead'
'Joseph H. Reibenspies'
'Simon W. North'
'Stephen A. Miller'

_publ_section_title
;
 Ene-diamine versus Imine-amine Isomeric Preferences
;
_journal_name_full 'Journal of Organic Chemistry'
_journal_page_first 8409
_journal_page_last 8416
_journal_paper_doi 10.1021/jo051102g
_journal_volume 70
_journal_year 2005
_chemical_formula_sum 'C26 H22 N2'
_chemical_formula_weight 362.46
_space_group_IT_number 14
_symmetry_cell_setting monoclinic
_symmetry_space_group_name_Hall '-P 2ybc'
_symmetry_space_group_name_H-M 'P 1 21/c 1'
_cell_angle_alpha 90.00
_cell_angle_beta 101.359(11)
_cell_angle_gamma 90.00
_cell_formula_units_Z 4
_cell_length_a 11.091(7)
_cell_length_b 8.924(5)
_cell_length_c 19.781(12)
_cell_measurement_temperature 110(2)
_cell_volume 1919.4(19)
_diffrn_ambient_temperature 110(2)
_exptl_crystal_density_diffrn 1.254
_cod_depositor_comments
;
The following automatic conversions were performed:
'_symmetry_cell_setting' value 'Monoclinic' changed to 'monoclinic'
according to '/home/saulius/struct/CIF-dictionaries/cif_core.dic'
dictionary named 'cif_core.dic' version 2.4.1 from 2010-06-29.

Automatic conversion script
Id: cif_fix_enum 1527 2010-12-29 10:47:43Z saulius 
;
_cod_original_sg_symbol_H-M 'P 21/c'
_cod_database_code 4020556

loop_
_symmetry_equiv_pos_as_xyz
'x, y, z'
'-x, y+1/2, -z+1/2'
'-x, -y, -z'
'x, -y-1/2, z-1/2'

loop_
_atom_site_label
_atom_site_type_symbol
_atom_site_fract_x
_atom_site_fract_y
_atom_site_fract_z
_atom_site_U_iso_or_equiv
_atom_site_adp_type
_atom_site_occupancy
_atom_site_symmetry_multiplicity
_atom_site_calc_flag
_atom_site_refinement_flags
_atom_site_disorder_assembly
_atom_site_disorder_group
N1 N 0.38300(17) -0.1243(2) 1.01263(10) 0.0317(5) Uani 1 1 d . . .
H1 H 0.4419 -0.1412 0.9872 0.044(8) Uiso 1 1 d R . .
N2 N 0.25742(17) 0.2280(2) 0.93538(10) 0.0320(5) Uani 1 1 d . . .
H2 H 0.2784 0.2723 0.9756 0.038(7) Uiso 1 1 d R . .
C1 C 0.3039(2) 0.0013(2) 0.99916(12) 0.0305(5) Uani 1 1 d . . .
C2 C 0.2881(2) 0.0747(3) 0.93805(12) 0.0299(5) Uani 1 1 d . . .
C3 C 0.3469(2) -0.2630(2) 1.03521(12) 0.0307(5) Uani 1 1 d . . .
C4 C 0.4357(2) -0.3736(3) 1.05503(12) 0.0332(6) Uani 1 1 d . . .
H4A H 0.5191 -0.3543 1.0528 0.040 Uiso 1 1 calc R . .
C5 C 0.4029(2) -0.5112(3) 1.07796(13) 0.0392(6) Uani 1 1 d . . .
H5A H 0.4638 -0.5862 1.0911 0.047 Uiso 1 1 calc R . .
C6 C 0.2816(2) -0.5406(3) 1.08192(13) 0.0403(6) Uani 1 1 d . . .
H6A H 0.2594 -0.6348 1.0982 0.048 Uiso 1 1 calc R . .
C7 C 0.1939(2) -0.4315(3) 1.06196(13) 0.0394(6) Uani 1 1 d . . .
H7A H 0.1108 -0.4513 1.0645 0.047 Uiso 1 1 calc R . .
C8 C 0.2247(2) -0.2938(3) 1.03823(12) 0.0338(6) Uani 1 1 d . . .
H8A H 0.1629 -0.2203 1.0240 0.041 Uiso 1 1 calc R . .
C9 C 0.2535(2) 0.0552(2) 1.05892(12) 0.0306(5) Uani 1 1 d . . .
C10 C 0.3235(2) 0.0475(3) 1.12551(13) 0.0348(6) Uani 1 1 d . . .
H10A H 0.4055 0.0111 1.1325 0.042 Uiso 1 1 calc R . .
C11 C 0.2753(2) 0.0922(3) 1.18145(13) 0.0395(6) Uani 1 1 d . . .
H11A H 0.3245 0.0879 1.2265 0.047 Uiso 1 1 calc R . .
C12 C 0.1550(2) 0.1433(3) 1.17198(14) 0.0401(6) Uani 1 1 d . . .
H12A H 0.1218 0.1741 1.2105 0.048 Uiso 1 1 calc R . .
C13 C 0.0830(2) 0.1492(3) 1.10598(14) 0.0385(6) Uani 1 1 d . . .
H13A H 0.0003 0.1829 1.0995 0.046 Uiso 1 1 calc R . .
C14 C 0.1317(2) 0.1063(3) 1.04984(13) 0.0339(6) Uani 1 1 d . . .
H14A H 0.0824 0.1114 1.0048 0.041 Uiso 1 1 calc R . .
C15 C 0.1574(2) 0.2908(3) 0.88863(12) 0.0315(5) Uani 1 1 d . . .
C16 C 0.0615(2) 0.2040(3) 0.85248(12) 0.0332(6) Uani 1 1 d . . .
H16A H 0.0629 0.0982 0.8579 0.040 Uiso 1 1 calc R . .
C17 C -0.0359(2) 0.2720(3) 0.80867(13) 0.0371(6) Uani 1 1 d . . .
H17A H -0.1018 0.2124 0.7848 0.045 Uiso 1 1 calc R . .
C18 C -0.0384(2) 0.4259(3) 0.79919(13) 0.0376(6) Uani 1 1 d . . .
H18A H -0.1049 0.4719 0.7686 0.045 Uiso 1 1 calc R . .
C19 C 0.0574(2) 0.5115(3) 0.83491(14) 0.0391(6) Uani 1 1 d . . .
H19A H 0.0564 0.6171 0.8287 0.047 Uiso 1 1 calc R . .
C20 C 0.1546(2) 0.4455(3) 0.87940(13) 0.0342(6) Uani 1 1 d . . .
H20A H 0.2195 0.5058 0.9037 0.041 Uiso 1 1 calc R . .
C21 C 0.3184(2) 0.0098(3) 0.87405(12) 0.0312(6) Uani 1 1 d . . .
C22 C 0.3048(2) -0.1431(3) 0.85947(13) 0.0343(6) Uani 1 1 d . . .
H22A H 0.2751 -0.2072 0.8909 0.041 Uiso 1 1 calc R . .
C23 C 0.3338(2) -0.2028(3) 0.80035(13) 0.0375(6) Uani 1 1 d . . .
H23A H 0.3266 -0.3077 0.7924 0.045 Uiso 1 1 calc R . .
C24 C 0.3734(2) -0.1114(3) 0.75259(13) 0.0397(6) Uani 1 1 d . . .
H24A H 0.3927 -0.1527 0.7118 0.048 Uiso 1 1 calc R . .
C25 C 0.3844(2) 0.0413(3) 0.76511(13) 0.0358(6) Uani 1 1 d . . .
H25A H 0.4099 0.1055 0.7323 0.043 Uiso 1 1 calc R . .
C26 C 0.3583(2) 0.1003(3) 0.82540(12) 0.0329(6) Uani 1 1 d . . .
H26A H 0.3679 0.2049 0.8338 0.039 Uiso 1 1 calc R . .

loop_
_atom_site_aniso_label
_atom_site_aniso_U_11
_atom_site_aniso_U_22
_atom_site_aniso_U_33
_atom_site_aniso_U_23
_atom_site_aniso_U_13
_atom_site_aniso_U_12
N1 0.0297(10) 0.0305(11) 0.0356(12) 0.0020(8) 0.0080(9) 0.0026(8)
N2 0.0357(11) 0.0279(10) 0.0312(12) -0.0022(9) 0.0034(9) -0.0009(8)
C1 0.0284(12) 0.0267(12) 0.0366(14) -0.0019(10) 0.0067(10) -0.0010(9)
C2 0.0272(12) 0.0279(12) 0.0339(13) -0.0006(10) 0.0041(10) -0.0024(9)
C3 0.0351(13) 0.0283(12) 0.0285(13) -0.0010(10) 0.0058(10) -0.0003(10)
C4 0.0341(13) 0.0313(13) 0.0338(14) -0.0014(10) 0.0059(10) 0.0010(10)
C5 0.0505(16) 0.0309(13) 0.0346(15) -0.0020(10) 0.0044(12) 0.0032(11)
C6 0.0555(17) 0.0322(13) 0.0338(14) -0.0012(11) 0.0105(12) -0.0094(12)
C7 0.0429(15) 0.0400(14) 0.0372(15) -0.0062(11) 0.0124(12) -0.0109(11)
C8 0.0324(13) 0.0344(13) 0.0345(14) -0.0044(10) 0.0066(10) -0.0005(10)
C9 0.0313(12) 0.0263(12) 0.0352(14) 0.0003(10) 0.0089(10) -0.0032(9)
C10 0.0355(13) 0.0326(13) 0.0362(14) 0.0021(10) 0.0064(11) 0.0030(10)
C11 0.0507(16) 0.0342(13) 0.0333(14) 0.0004(11) 0.0072(12) 0.0002(11)
C12 0.0495(16) 0.0333(13) 0.0421(16) -0.0025(11) 0.0200(13) -0.0043(11)
C13 0.0318(13) 0.0339(13) 0.0518(17) -0.0030(11) 0.0134(12) -0.0035(10)
C14 0.0330(13) 0.0332(13) 0.0359(14) -0.0008(10) 0.0079(11) -0.0048(10)
C15 0.0325(12) 0.0314(12) 0.0309(13) 0.0019(10) 0.0070(10) 0.0010(10)
C16 0.0336(13) 0.0292(12) 0.0377(14) -0.0010(10) 0.0094(11) 0.0003(10)
C17 0.0319(13) 0.0415(14) 0.0380(15) -0.0040(11) 0.0068(11) -0.0011(11)
C18 0.0347(13) 0.0440(15) 0.0347(14) 0.0014(11) 0.0086(11) 0.0086(11)
C19 0.0460(15) 0.0319(13) 0.0420(16) 0.0045(11) 0.0152(12) 0.0070(11)
C20 0.0372(13) 0.0307(13) 0.0360(14) -0.0028(10) 0.0101(11) 0.0001(10)
C21 0.0236(11) 0.0357(13) 0.0325(14) 0.0018(10) 0.0009(10) 0.0016(10)
C22 0.0343(13) 0.0349(13) 0.0316(13) 0.0041(10) 0.0010(10) 0.0023(10)
C23 0.0360(14) 0.0340(13) 0.0398(15) -0.0026(11) 0.0004(11) 0.0048(11)
C24 0.0355(14) 0.0505(16) 0.0314(14) -0.0028(12) 0.0027(11) 0.0072(11)
C25 0.0294(13) 0.0433(14) 0.0337(14) 0.0027(11) 0.0037(10) 0.0002(10)
C26 0.0280(12) 0.0354(13) 0.0332(14) 0.0024(10) 0.0012(10) -0.0006(10)

loop_
_geom_bond_atom_site_label_1
_geom_bond_atom_site_label_2
_geom_bond_distance
_geom_bond_site_symmetry_2
_geom_bond_publ_flag
N1 C3 1.400(3) . ?
N1 C1 1.416(3) . ?
N2 C2 1.408(3) . ?
N2 C15 1.412(3) . ?
C1 C2 1.355(3) . ?
C1 C9 1.484(3) . ?
C2 C21 1.489(3) . ?
C3 C4 1.395(3) . ?
C3 C8 1.396(3) . ?
C4 C5 1.383(3) . ?
C5 C6 1.388(4) . ?
C6 C7 1.378(4) . ?
C7 C8 1.383(4) . ?
C9 C10 1.393(3) . ?
C9 C14 1.403(3) . ?
C10 C11 1.379(4) . ?
C11 C12 1.387(4) . ?
C12 C13 1.390(4) . ?
C13 C14 1.381(3) . ?
C15 C20 1.393(3) . ?
C15 C16 1.394(3) . ?
C16 C17 1.384(3) . ?
C17 C18 1.385(4) . ?
C18 C19 1.385(4) . ?
C19 C20 1.381(4) . ?
C21 C26 1.394(3) . ?
C21 C22 1.397(3) . ?
C22 C23 1.379(4) . ?
C23 C24 1.383(4) . ?
C24 C25 1.386(4) . ?
C25 C26 1.386(4) . ?

loop_
_cod_related_entry_id
_cod_related_entry_database
_cod_related_entry_code
1 ChemSpider 30658462
